data_4514157
loop_
_publ_author_name
'Toma\<zin, Ur\<sa'
'Gro\<selj, Uro\<s'
'Po\<ckaj, Marta'
'Po\<zgan, Franc'
'\<Stefane, Bogdan'
'Svete, Jurij'

_publ_section_title
;
 Combinatorial Synthesis of Acacen-Type Ligands and Their Coordination
 Compounds.
;
_journal_issue 6
_journal_name_full 'ACS combinatorial science'
_journal_page_first 386
_journal_page_last 396
_journal_paper_doi 10.1021/acscombsci.7b00027
_journal_volume 19
_journal_year 2017
_chemical_absolute_configuration rmad
_chemical_formula_moiety 'C28 H34 Cu N2 O2'
_chemical_formula_sum 'C28 H34 Cu N2 O2'
_chemical_formula_weight 494.11
_space_group_crystal_system monoclinic
_space_group_IT_number 4
_space_group_name_Hall 'P 2yb'
_space_group_name_H-M_alt 'P 1 21 1'
_symmetry_space_group_name_Hall 'P 2yb'
_symmetry_space_group_name_H-M 'P 1 21 1'
_atom_sites_solution_hydrogens geom
_audit_creation_method SHELXL-2014/7
_cell_angle_alpha 90
_cell_angle_beta 93.9320(10)
_cell_angle_gamma 90
_cell_formula_units_Z 4
_cell_length_a 12.4654(2)
_cell_length_b 14.3184(3)
_cell_length_c 14.1523(3)
_cell_measurement_reflns_used 5961
_cell_measurement_temperature 293(2)
_cell_measurement_theta_max 27.48
_cell_measurement_theta_min 1.00
_cell_volume 2520.02(9)
_computing_cell_refinement 'DENZO-SMN (Otwinowski & Minor, 1997)'
_computing_data_collection 'COLLECT (Nonius, 2000)'
_computing_data_reduction 'DENZO-SMN (Otwinowski & Minor, 1997)'
_computing_structure_refinement 'SHELXL-2014/7 (Sheldrick, 2014)'
_computing_structure_solution 'SIR97 (Altomare et al., 1999)'
_diffrn_ambient_temperature 293(2)
_diffrn_measured_fraction_theta_full 0.992
_diffrn_measured_fraction_theta_max 0.993
_diffrn_measurement_device_type 'Nonius Kappa CCD'
_diffrn_measurement_method '\f and \w scans'
_diffrn_radiation_monochromator graphite
_diffrn_radiation_type MoK\a
_diffrn_radiation_wavelength 0.71073
_diffrn_reflns_av_R_equivalents 0.039
_diffrn_reflns_av_unetI/netI 0.0332
_diffrn_reflns_Laue_measured_fraction_full 0.992
_diffrn_reflns_Laue_measured_fraction_max 0.993
_diffrn_reflns_limit_h_max 16
_diffrn_reflns_limit_h_min -16
_diffrn_reflns_limit_k_max 18
_diffrn_reflns_limit_k_min -18
_diffrn_reflns_limit_l_max 18
_diffrn_reflns_limit_l_min -18
_diffrn_reflns_number 37594
_diffrn_reflns_point_group_measured_fraction_full 0.984
_diffrn_reflns_point_group_measured_fraction_max 0.978
_diffrn_reflns_theta_full 25.242
_diffrn_reflns_theta_max 27.48
_diffrn_reflns_theta_min 2.85
_diffrn_source 'fine-focus sealed tube'
_exptl_absorpt_coefficient_mu 0.893
_exptl_absorpt_correction_T_max 0.8
_exptl_absorpt_correction_T_min 0.75
_exptl_absorpt_correction_type multi-scan
_exptl_absorpt_process_details 'DENZO-SMN (Otwinovski& Minor, 1997)'
_exptl_crystal_colour brown
_exptl_crystal_density_diffrn 1.302
_exptl_crystal_density_method 'not measured'
_exptl_crystal_description prism
_exptl_crystal_F_000 1044
_exptl_crystal_size_max 0.3
_exptl_crystal_size_mid 0.3
_exptl_crystal_size_min 0.25
_refine_diff_density_max 0.699
_refine_diff_density_min -1.072
_refine_diff_density_rms 0.321
_refine_ls_abs_structure_details
;
 Flack x determined using 3960 quotients [(I+)-(I-)]/[(I+)+(I-)]
 (Parsons, Flack and Wagner, Acta Cryst. B69 (2013) 249-259).
;
_refine_ls_abs_structure_Flack -0.014(6)
_refine_ls_extinction_method none
_refine_ls_goodness_of_fit_ref 1.161
_refine_ls_hydrogen_treatment constr
_refine_ls_matrix_type full
_refine_ls_number_parameters 606
_refine_ls_number_reflns 11311
_refine_ls_number_restraints 1
_refine_ls_restrained_S_all 1.161
_refine_ls_R_factor_all 0.0719
_refine_ls_R_factor_gt 0.0455
_refine_ls_shift/su_max 0.042
_refine_ls_shift/su_mean 0.003
_refine_ls_structure_factor_coef Fsqd
_refine_ls_weighting_details 'w=1/[\s^2^(Fo^2^)+(0.1162P)^2^] where P=(Fo^2^+2Fc^2^)/3'
_refine_ls_weighting_scheme calc
_refine_ls_wR_factor_gt 0.1307
_refine_ls_wR_factor_ref 0.1711
_reflns_Friedel_coverage 0.893
_reflns_Friedel_fraction_full 0.975
_reflns_Friedel_fraction_max 0.962
_reflns_number_gt 9715
_reflns_number_total 11311
_reflns_threshold_expression 'I > 2\s(I)'
_cod_data_source_file co7b00027_si_005.cif
_cod_data_source_block shelx
_cod_database_code 4514157
_shelx_shelxl_version_number 2014/7
_shelx_space_group_comment
;
The symmetry employed for this shelxl refinement is uniquely defined
by the following loop, which should always be used as a source of
symmetry information in preference to the above space-group names.
They are only intended as comments.
;

loop_
_space_group_symop_operation_xyz
'x, y, z'
'-x, y+1/2, -z'

loop_
_atom_site_label
_atom_site_type_symbol
_atom_site_fract_x
_atom_site_fract_y
_atom_site_fract_z
_atom_site_U_iso_or_equiv
_atom_site_adp_type
_atom_site_occupancy
_atom_site_site_symmetry_order
_atom_site_calc_flag
_atom_site_refinement_flags_posn
_atom_site_refinement_flags_adp
Cu1 Cu 0.32170(5) 0.22504(4) 0.20975(4) 0.04465(18) Uani 1 1 d . .
Cu2 Cu 0.80842(5) 0.67129(4) 0.20102(4) 0.04894(19) Uani 1 1 d . .
O1 O 0.2861(3) 0.1512(3) 0.3177(3) 0.0484(9) Uani 1 1 d . .
O2 O 0.4652(3) 0.2288(4) 0.2729(3) 0.0519(8) Uani 1 1 d . .
O3 O 0.7703(3) 0.7350(3) 0.3149(3) 0.0532(9) Uani 1 1 d . .
O4 O 0.9543(3) 0.6751(4) 0.2568(3) 0.0559(9) Uani 1 1 d . .
N1 N 0.1778(3) 0.2230(5) 0.1474(3) 0.0522(9) Uani 1 1 d . .
N2 N 0.3533(4) 0.3066(4) 0.1047(3) 0.0504(11) Uani 1 1 d . .
N3 N 0.6648(4) 0.6737(5) 0.1395(3) 0.0590(12) Uani 1 1 d . .
N4 N 0.8384(5) 0.5938(4) 0.0948(4) 0.0613(14) Uani 1 1 d . .
C1 C 0.1676(5) 0.2780(5) 0.0664(4) 0.0559(13) Uani 1 1 d . .
C2 C 0.0751(6) 0.2939(6) 0.0102(5) 0.0729(18) Uani 1 1 d . .
H2 H 0.0111 0.2679 0.0279 0.087 Uiso 1 1 calc R U
C3 C 0.0730(8) 0.3470(7) -0.0717(5) 0.083(2) Uani 1 1 d . .
H3 H 0.0094 0.3545 -0.1093 0.100 Uiso 1 1 calc R U
C4 C 0.1659(8) 0.3882(7) -0.0965(5) 0.083(3) Uani 1 1 d . .
H4 H 0.1655 0.4233 -0.1518 0.100 Uiso 1 1 calc R U
C5 C 0.2621(7) 0.3781(6) -0.0394(5) 0.074(2) Uani 1 1 d . .
H5 H 0.3246 0.4080 -0.0555 0.089 Uiso 1 1 calc R U
C6 C 0.2625(5) 0.3227(4) 0.0416(4) 0.0545(14) Uani 1 1 d . .
C7 C 0.4484(5) 0.3469(5) 0.0956(5) 0.0614(15) Uani 1 1 d . .
H7 H 0.4554 0.3873 0.0449 0.074 Uiso 1 1 calc R U
C8 C 0.5361(5) 0.3318(5) 0.1571(4) 0.0595(14) Uani 1 1 d . .
C9 C 0.5394(4) 0.2772(4) 0.2408(4) 0.0474(11) Uani 1 1 d . .
C10 C 0.6468(4) 0.2943(4) 0.2948(4) 0.0551(12) Uani 1 1 d . .
C11 C 0.6348(7) 0.3956(6) 0.3314(6) 0.083(2) Uani 1 1 d . .
H11A H 0.5672 0.4033 0.3607 0.099 Uiso 1 1 calc R U
H11B H 0.6933 0.4113 0.3774 0.099 Uiso 1 1 calc R U
C12 C 0.6379(8) 0.4567(6) 0.2436(8) 0.099(3) Uani 1 1 d . .
H12A H 0.7011 0.4964 0.2470 0.118 Uiso 1 1 calc R U
H12B H 0.5740 0.4953 0.2351 0.118 Uiso 1 1 calc R U
C13 C 0.6422(6) 0.3823(6) 0.1610(6) 0.077(2) Uani 1 1 d . .
H13 H 0.6640 0.4064 0.1004 0.092 Uiso 1 1 calc R U
C14 C 0.7186(5) 0.3098(6) 0.2102(5) 0.0726(18) Uani 1 1 d . .
C15 C 0.7265(8) 0.2197(9) 0.1490(7) 0.105(3) Uani 1 1 d . .
H15A H 0.7666 0.1729 0.1850 0.157 Uiso 1 1 calc R U
H15B H 0.7623 0.2340 0.0928 0.157 Uiso 1 1 calc R U
H15C H 0.6556 0.1967 0.1316 0.157 Uiso 1 1 calc R U
C16 C 0.8344(6) 0.3490(10) 0.2461(8) 0.114(4) Uani 1 1 d . .
H16A H 0.8270 0.3920 0.2973 0.170 Uiso 1 1 calc R U
H16B H 0.8660 0.3805 0.1949 0.170 Uiso 1 1 calc R U
H16C H 0.8798 0.2980 0.2676 0.170 Uiso 1 1 calc R U
C17 C 0.6790(5) 0.2250(7) 0.3721(5) 0.0688(16) Uani 1 1 d . .
H17A H 0.7419 0.2472 0.4081 0.103 Uiso 1 1 calc R U
H17B H 0.6944 0.1658 0.3442 0.103 Uiso 1 1 calc R U
H17C H 0.6213 0.2179 0.4130 0.103 Uiso 1 1 calc R U
C18 C 0.0978(4) 0.1700(6) 0.1759(4) 0.0616(14) Uani 1 1 d . .
H18 H 0.0341 0.1677 0.1377 0.074 Uiso 1 1 calc R U
C19 C 0.1040(4) 0.1198(6) 0.2567(4) 0.0591(15) Uani 1 1 d . .
C20 C 0.1934(4) 0.1149(4) 0.3224(4) 0.0461(11) Uani 1 1 d . .
C21 C 0.1641(4) 0.0524(4) 0.4033(4) 0.0504(12) Uani 1 1 d . .
C22 C 0.1626(7) -0.0477(5) 0.3578(6) 0.0787(19) Uani 1 1 d . .
H22A H 0.2274 -0.0591 0.3254 0.094 Uiso 1 1 calc R U
H22B H 0.1556 -0.0957 0.4054 0.094 Uiso 1 1 calc R U
C23 C 0.0618(8) -0.0450(7) 0.2867(7) 0.097(3) Uani 1 1 d . .
H23A H 0.0809 -0.0579 0.2227 0.117 Uiso 1 1 calc R U
H23B H 0.0082 -0.0898 0.3040 0.117 Uiso 1 1 calc R U
C24 C 0.0210(5) 0.0559(6) 0.2959(5) 0.076(2) Uani 1 1 d . .
H24 H -0.0531 0.0664 0.2705 0.091 Uiso 1 1 calc R U
C25 C 0.0419(4) 0.0753(5) 0.4036(5) 0.0628(15) Uani 1 1 d . .
C26 C -0.0203(6) 0.0099(8) 0.4662(7) 0.097(3) Uani 1 1 d . .
H26A H -0.0954 0.0256 0.4600 0.146 Uiso 1 1 calc R U
H26B H 0.0063 0.0169 0.5311 0.146 Uiso 1 1 calc R U
H26C H -0.0108 -0.0535 0.4466 0.146 Uiso 1 1 calc R U
C27 C 0.0188(5) 0.1755(6) 0.4333(6) 0.0769(18) Uani 1 1 d . .
H27A H 0.0543 0.2182 0.3935 0.115 Uiso 1 1 calc R U
H27B H 0.0450 0.1847 0.4980 0.115 Uiso 1 1 calc R U
H27C H -0.0573 0.1866 0.4272 0.115 Uiso 1 1 calc R U
C28 C 0.2335(5) 0.0635(5) 0.4969(4) 0.0636(15) Uani 1 1 d . .
H28A H 0.3076 0.0524 0.4859 0.095 Uiso 1 1 calc R U
H28B H 0.2106 0.0194 0.5424 0.095 Uiso 1 1 calc R U
H28C H 0.2257 0.1258 0.5207 0.095 Uiso 1 1 calc R U
C29 C 0.6539(6) 0.6196(5) 0.0561(4) 0.0668(18) Uani 1 1 d . .
C30 C 0.5553(8) 0.6069(7) 0.0005(6) 0.089(3) Uani 1 1 d . .
H30 H 0.4929 0.6365 0.0173 0.107 Uiso 1 1 calc R U
C31 C 0.5534(11) 0.5516(9) -0.0766(7) 0.112(4) Uani 1 1 d . .
H31 H 0.4892 0.5420 -0.1126 0.134 Uiso 1 1 calc R U
C32 C 0.6481(14) 0.5084(10) -0.1029(6) 0.133(6) Uani 1 1 d . .
H32 H 0.6459 0.4721 -0.1575 0.160 Uiso 1 1 calc R U
C33 C 0.7461(9) 0.5190(7) -0.0483(5) 0.093(3) Uani 1 1 d . .
H33 H 0.8080 0.4892 -0.0657 0.111 Uiso 1 1 calc R U
C34 C 0.7488(7) 0.5752(5) 0.0325(5) 0.069(2) Uani 1 1 d . .
C35 C 0.9355(7) 0.5602(5) 0.0803(5) 0.0708(19) Uani 1 1 d . .
H35 H 0.9420 0.5233 0.0269 0.085 Uiso 1 1 calc R U
C36 C 1.0265(6) 0.5757(5) 0.1377(5) 0.0650(16) Uani 1 1 d . .
C37 C 1.0306(5) 0.6327(5) 0.2196(4) 0.0548(13) Uani 1 1 d . .
C38 C 1.1477(5) 0.6385(4) 0.2577(5) 0.0596(14) Uani 1 1 d . .
C39 C 1.2029(6) 0.7001(7) 0.1837(7) 0.092(3) Uani 1 1 d . .
H39A H 1.1613 0.7562 0.1688 0.111 Uiso 1 1 calc R U
H39B H 1.2750 0.7179 0.2070 0.111 Uiso 1 1 calc R U
C40 C 1.2054(7) 0.6369(9) 0.0977(7) 0.107(3) Uani 1 1 d . .
H40A H 1.2787 0.6224 0.0839 0.128 Uiso 1 1 calc R U
H40B H 1.1687 0.6655 0.0424 0.128 Uiso 1 1 calc R U
C41 C 1.1442(6) 0.5467(6) 0.1287(5) 0.080(2) Uani 1 1 d . .
H41 H 1.1542 0.4913 0.0896 0.096 Uiso 1 1 calc R U
C42 C 1.1845(6) 0.5375(5) 0.2303(5) 0.0700(17) Uani 1 1 d . .
C43 C 1.1292(8) 0.4599(6) 0.2819(6) 0.082(2) Uani 1 1 d . .
H43A H 1.1387 0.4017 0.2499 0.124 Uiso 1 1 calc R U
H43B H 1.0538 0.4735 0.2826 0.124 Uiso 1 1 calc R U
H43C H 1.1601 0.4555 0.3458 0.124 Uiso 1 1 calc R U
C44 C 1.3056(6) 0.5251(8) 0.2424(7) 0.103(3) Uani 1 1 d . .
H44A H 1.3243 0.4639 0.2213 0.154 Uiso 1 1 calc R U
H44B H 1.3293 0.5324 0.3079 0.154 Uiso 1 1 calc R U
H44C H 1.3398 0.5713 0.2054 0.154 Uiso 1 1 calc R U
C45 C 1.1667(5) 0.6709(7) 0.3595(5) 0.0725(18) Uani 1 1 d . .
H45A H 1.1236 0.7251 0.3694 0.109 Uiso 1 1 calc R U
H45B H 1.2413 0.6862 0.3722 0.109 Uiso 1 1 calc R U
H45C H 1.1473 0.6219 0.4014 0.109 Uiso 1 1 calc R U
C46 C 0.5833(5) 0.7235(6) 0.1701(4) 0.0638(15) Uani 1 1 d . .
H46 H 0.5188 0.7245 0.1330 0.077 Uiso 1 1 calc R U
C47 C 0.5896(4) 0.7734(5) 0.2538(5) 0.0593(14) Uani 1 1 d . .
C48 C 0.6792(4) 0.7725(4) 0.3209(4) 0.0490(11) Uani 1 1 d . .
C49 C 0.6458(4) 0.8257(5) 0.4075(4) 0.0557(14) Uani 1 1 d . .
C50 C 0.5585(5) 0.7632(6) 0.4504(5) 0.076(2) Uani 1 1 d . .
H50A H 0.5831 0.6992 0.4573 0.091 Uiso 1 1 calc R U
H50B H 0.5410 0.7866 0.5118 0.091 Uiso 1 1 calc R U
C51 C 0.4610(5) 0.7697(7) 0.3786(7) 0.091(3) Uani 1 1 d . .
H51A H 0.4006 0.7995 0.4063 0.109 Uiso 1 1 calc R U
H51B H 0.4392 0.7084 0.3553 0.109 Uiso 1 1 calc R U
C52 C 0.5034(5) 0.8305(6) 0.2988(5) 0.0727(19) Uani 1 1 d . .
H52 H 0.4479 0.8571 0.2543 0.087 Uiso 1 1 calc R U
C53 C 0.5728(5) 0.9027(5) 0.3573(5) 0.0656(15) Uani 1 1 d . .
C54 C 0.6358(8) 0.9683(6) 0.2961(6) 0.087(2) Uani 1 1 d . .
H54A H 0.5868 1.0100 0.2620 0.131 Uiso 1 1 calc R U
H54B H 0.6738 0.9322 0.2520 0.131 Uiso 1 1 calc R U
H54C H 0.6862 1.0038 0.3359 0.131 Uiso 1 1 calc R U
C55 C 0.5101(7) 0.9634(7) 0.4243(6) 0.093(2) Uani 1 1 d . .
H55A H 0.4568 0.9991 0.3880 0.139 Uiso 1 1 calc R U
H55B H 0.5589 1.0050 0.4589 0.139 Uiso 1 1 calc R U
H55C H 0.4756 0.9240 0.4680 0.139 Uiso 1 1 calc R U
C56 C 0.7330(5) 0.8523(6) 0.4776(5) 0.0685(17) Uani 1 1 d . .
H56A H 0.7035 0.8852 0.5289 0.103 Uiso 1 1 calc R U
H56B H 0.7693 0.7971 0.5015 0.103 Uiso 1 1 calc R U
H56C H 0.7832 0.8918 0.4481 0.103 Uiso 1 1 calc R U

loop_
_atom_site_aniso_label
_atom_site_aniso_U_11
_atom_site_aniso_U_22
_atom_site_aniso_U_33
_atom_site_aniso_U_23
_atom_site_aniso_U_13
_atom_site_aniso_U_12
Cu1 0.0464(3) 0.0479(4) 0.0394(3) 0.0044(3) 0.0005(2) 0.0020(3)
Cu2 0.0546(3) 0.0481(4) 0.0436(3) -0.0050(3) -0.0010(2) -0.0099(3)
O1 0.0411(15) 0.056(2) 0.0468(18) 0.0071(16) -0.0021(14) -0.0059(15)
O2 0.0477(16) 0.057(2) 0.0499(18) 0.015(2) -0.0015(14) -0.010(2)
O3 0.0380(14) 0.069(3) 0.0513(19) -0.010(2) -0.0032(13) 0.0005(18)
O4 0.0514(17) 0.061(2) 0.056(2) -0.019(2) 0.0084(16) -0.003(2)
N1 0.056(2) 0.057(3) 0.042(2) -0.001(3) -0.0075(16) 0.007(3)
N2 0.062(2) 0.054(3) 0.036(2) 0.0057(18) 0.0066(18) 0.012(2)
N3 0.076(3) 0.049(2) 0.049(2) 0.002(3) -0.016(2) -0.018(3)
N4 0.084(4) 0.056(3) 0.043(2) -0.005(2) 0.004(2) -0.021(3)
C1 0.069(3) 0.057(3) 0.041(2) -0.004(2) -0.008(2) 0.017(3)
C2 0.080(4) 0.076(5) 0.059(4) -0.003(3) -0.020(3) 0.018(4)
C3 0.105(6) 0.089(5) 0.051(4) 0.000(4) -0.024(4) 0.034(5)
C4 0.113(6) 0.087(5) 0.048(3) 0.012(3) -0.002(4) 0.044(5)
C5 0.099(5) 0.081(5) 0.043(3) 0.015(3) 0.013(3) 0.038(4)
C6 0.073(3) 0.054(3) 0.037(3) 0.002(2) 0.006(2) 0.024(3)
C7 0.071(4) 0.062(4) 0.053(3) 0.016(3) 0.020(3) 0.005(3)
C8 0.063(3) 0.063(4) 0.055(3) 0.013(3) 0.017(3) -0.004(3)
C9 0.051(2) 0.044(2) 0.048(3) 0.005(2) 0.009(2) -0.006(2)
C10 0.054(3) 0.053(3) 0.059(3) -0.001(2) 0.010(2) -0.012(2)
C11 0.094(5) 0.066(4) 0.088(5) -0.024(4) 0.011(4) -0.024(4)
C12 0.102(6) 0.056(4) 0.140(8) 0.009(5) 0.022(6) -0.024(4)
C13 0.069(4) 0.077(4) 0.087(5) 0.027(4) 0.025(4) -0.011(3)
C14 0.059(3) 0.089(5) 0.072(4) 0.008(4) 0.021(3) -0.010(3)
C15 0.098(6) 0.126(8) 0.095(6) -0.017(6) 0.038(5) 0.026(6)
C16 0.062(4) 0.163(10) 0.117(7) 0.036(7) 0.018(5) -0.038(6)
C17 0.056(3) 0.083(4) 0.066(3) 0.010(4) -0.005(2) -0.014(3)
C18 0.050(3) 0.079(4) 0.053(3) -0.011(3) -0.015(2) 0.001(3)
C19 0.046(3) 0.078(4) 0.052(3) 0.001(3) -0.007(2) -0.014(3)
C20 0.042(2) 0.048(3) 0.047(3) -0.002(2) 0.0005(19) -0.005(2)
C21 0.045(2) 0.049(3) 0.056(3) 0.000(2) 0.004(2) -0.009(2)
C22 0.091(5) 0.053(3) 0.093(5) -0.007(4) 0.011(4) -0.014(3)
C23 0.114(7) 0.090(6) 0.086(5) -0.018(5) -0.008(5) -0.048(5)
C24 0.056(3) 0.098(6) 0.071(4) 0.005(4) -0.011(3) -0.031(4)
C25 0.041(2) 0.075(4) 0.072(4) 0.008(3) 0.003(2) -0.013(2)
C26 0.062(4) 0.112(6) 0.120(7) 0.025(6) 0.025(4) -0.029(4)
C27 0.059(3) 0.087(5) 0.087(5) 0.011(4) 0.018(3) 0.013(3)
C28 0.058(3) 0.075(4) 0.057(3) 0.017(3) 0.000(3) -0.005(3)
C29 0.093(4) 0.056(4) 0.048(3) 0.012(3) -0.019(3) -0.034(3)
C30 0.116(6) 0.082(5) 0.064(4) 0.010(4) -0.035(4) -0.038(5)
C31 0.151(10) 0.110(8) 0.068(5) 0.004(5) -0.035(6) -0.067(8)
C32 0.215(14) 0.142(11) 0.041(4) -0.012(5) -0.007(6) -0.115(11)
C33 0.142(8) 0.088(6) 0.049(4) -0.014(4) 0.011(4) -0.056(6)
C34 0.101(5) 0.061(4) 0.045(3) 0.002(3) -0.001(3) -0.037(4)
C35 0.114(6) 0.056(4) 0.043(3) -0.010(3) 0.015(3) -0.009(4)
C36 0.079(4) 0.063(4) 0.055(3) -0.012(3) 0.018(3) 0.005(3)
C37 0.055(3) 0.052(3) 0.059(3) -0.006(3) 0.017(2) -0.004(2)
C38 0.053(3) 0.059(3) 0.070(4) -0.010(3) 0.024(3) -0.001(2)
C39 0.070(4) 0.097(6) 0.114(7) 0.018(5) 0.033(4) -0.011(4)
C40 0.092(5) 0.143(9) 0.090(6) 0.028(6) 0.047(5) 0.015(6)
C41 0.091(5) 0.087(5) 0.065(4) -0.016(4) 0.028(4) 0.022(4)
C42 0.068(4) 0.074(4) 0.069(4) -0.014(3) 0.018(3) 0.014(3)
C43 0.107(6) 0.060(4) 0.078(5) -0.003(4) -0.002(4) 0.007(4)
C44 0.070(4) 0.121(8) 0.119(7) -0.036(6) 0.015(4) 0.035(5)
C45 0.049(3) 0.081(4) 0.088(5) -0.033(4) 0.008(3) -0.005(3)
C46 0.063(3) 0.061(3) 0.064(3) 0.011(3) -0.027(3) -0.012(3)
C47 0.046(2) 0.062(3) 0.068(4) 0.008(3) -0.014(2) -0.001(2)
C48 0.039(2) 0.053(3) 0.054(3) 0.006(3) -0.0061(19) -0.005(2)
C49 0.040(2) 0.072(4) 0.056(3) 0.007(3) 0.003(2) 0.008(2)
C50 0.048(3) 0.098(5) 0.083(4) 0.029(4) 0.010(3) 0.006(3)
C51 0.039(3) 0.111(6) 0.123(7) 0.026(5) 0.006(3) -0.011(3)
C52 0.047(3) 0.090(5) 0.079(4) 0.015(4) -0.011(3) 0.015(3)
C53 0.057(3) 0.070(4) 0.069(4) 0.008(3) 0.002(3) 0.016(3)
C54 0.125(7) 0.054(4) 0.084(5) 0.007(4) 0.012(5) 0.003(4)
C55 0.083(5) 0.102(6) 0.093(6) -0.003(5) 0.007(4) 0.038(4)
C56 0.054(3) 0.090(5) 0.061(3) -0.019(3) 0.000(3) 0.011(3)

loop_
_atom_type_symbol
_atom_type_description
_atom_type_scat_dispersion_real
_atom_type_scat_dispersion_imag
_atom_type_scat_source
C C 0.0033 0.0016 'International Tables Vol C Tables 4.2.6.8 and 6.1.1.4'
H H 0.0000 0.0000 'International Tables Vol C Tables 4.2.6.8 and 6.1.1.4'
N N 0.0061 0.0033 'International Tables Vol C Tables 4.2.6.8 and 6.1.1.4'
O O 0.0106 0.0060 'International Tables Vol C Tables 4.2.6.8 and 6.1.1.4'
Cu Cu 0.3201 1.2651 'International Tables Vol C Tables 4.2.6.8 and 6.1.1.4'

loop_
_geom_angle_atom_site_label_1
_geom_angle_atom_site_label_2
_geom_angle_atom_site_label_3
_geom_angle
O1 Cu1 N1 95.49(19)
O1 Cu1 O2 84.61(15)
N1 Cu1 O2 179.2(3)
O1 Cu1 N2 176.22(19)
N1 Cu1 N2 83.7(2)
O2 Cu1 N2 96.11(19)
N4 Cu2 O4 96.2(2)
N4 Cu2 N3 83.3(3)
O4 Cu2 N3 176.3(3)
N4 Cu2 O3 172.6(2)
O4 Cu2 O3 85.68(15)
N3 Cu2 O3 95.4(2)
C20 O1 Cu1 121.6(3)
C9 O2 Cu1 121.5(4)
C48 O3 Cu2 121.9(4)
C37 O4 Cu2 121.8(4)
C18 N1 C1 122.8(5)
C18 N1 Cu1 123.7(4)
C1 N1 Cu1 113.3(4)
C7 N2 C6 123.2(5)
C7 N2 Cu1 124.0(4)
C6 N2 Cu1 112.6(4)
C46 N3 C29 122.1(5)
C46 N3 Cu2 124.4(4)
C29 N3 Cu2 113.5(5)
C35 N4 C34 121.9(6)
C35 N4 Cu2 123.8(5)
C34 N4 Cu2 114.3(5)
C2 C1 N1 126.7(7)
C2 C1 C6 117.7(6)
N1 C1 C6 115.6(5)
C1 C2 C3 122.9(8)
C1 C2 H2 118.6
C3 C2 H2 118.6
C4 C3 C2 118.9(7)
C4 C3 H3 120.5
C2 C3 H3 120.5
C3 C4 C5 120.8(7)
C3 C4 H4 119.6
C5 C4 H4 119.6
C6 C5 C4 119.0(8)
C6 C5 H5 120.5
C4 C5 H5 120.5
C5 C6 C1 120.5(7)
C5 C6 N2 124.8(7)
C1 C6 N2 114.7(5)
N2 C7 C8 123.2(6)
N2 C7 H7 118.4
C8 C7 H7 118.4
C7 C8 C9 126.6(6)
C7 C8 C13 127.6(6)
C9 C8 C13 105.0(6)
O2 C9 C8 128.4(5)
O2 C9 C10 123.4(5)
C8 C9 C10 107.9(5)
C17 C10 C9 116.1(5)
C17 C10 C11 113.6(6)
C9 C10 C11 102.6(6)
C17 C10 C14 120.7(6)
C9 C10 C14 99.7(5)
C11 C10 C14 101.4(5)
C12 C11 C10 104.8(6)
C12 C11 H11A 110.8
C10 C11 H11A 110.8
C12 C11 H11B 110.8
C10 C11 H11B 110.8
H11A C11 H11B 108.9
C11 C12 C13 102.7(6)
C11 C12 H12A 111.2
C13 C12 H12A 111.2
C11 C12 H12B 111.2
C13 C12 H12B 111.2
H12A C12 H12B 109.1
C8 C13 C14 102.0(6)
C8 C13 C12 106.0(6)
C14 C13 C12 99.8(7)
C8 C13 H13 115.7
C14 C13 H13 115.7
C12 C13 H13 115.7
C13 C14 C10 94.2(5)
C13 C14 C15 111.5(7)
C10 C14 C15 111.7(6)
C13 C14 C16 115.1(8)
C10 C14 C16 111.0(6)
C15 C14 C16 112.1(8)
C14 C15 H15A 109.5
C14 C15 H15B 109.5
H15A C15 H15B 109.5
C14 C15 H15C 109.5
H15A C15 H15C 109.5
H15B C15 H15C 109.5
C14 C16 H16A 109.5
C14 C16 H16B 109.5
H16A C16 H16B 109.5
C14 C16 H16C 109.5
H16A C16 H16C 109.5
H16B C16 H16C 109.5
C10 C17 H17A 109.5
C10 C17 H17B 109.5
H17A C17 H17B 109.5
C10 C17 H17C 109.5
H17A C17 H17C 109.5
H17B C17 H17C 109.5
N1 C18 C19 123.9(5)
N1 C18 H18 118.1
C19 C18 H18 118.1
C18 C19 C20 125.8(5)
C18 C19 C24 129.2(5)
C20 C19 C24 105.0(5)
O1 C20 C19 128.8(5)
O1 C20 C21 123.2(5)
C19 C20 C21 108.0(4)
C20 C21 C28 115.9(4)
C20 C21 C25 99.4(4)
C28 C21 C25 117.9(5)
C20 C21 C22 103.0(5)
C28 C21 C22 116.0(6)
C25 C21 C22 102.0(5)
C23 C22 C21 103.2(6)
C23 C22 H22A 111.1
C21 C22 H22A 111.1
C23 C22 H22B 111.1
C21 C22 H22B 111.1
H22A C22 H22B 109.1
C24 C23 C22 103.1(6)
C24 C23 H23A 111.1
C22 C23 H23A 111.1
C24 C23 H23B 111.1
C22 C23 H23B 111.1
H23A C23 H23B 109.1
C19 C24 C23 107.3(7)
C19 C24 C25 100.3(5)
C23 C24 C25 102.5(7)
C19 C24 H24 115.0
C23 C24 H24 115.0
C25 C24 H24 115.0
C27 C25 C26 107.5(6)
C27 C25 C24 114.6(7)
C26 C25 C24 113.6(6)
C27 C25 C21 113.6(5)
C26 C25 C21 113.9(6)
C24 C25 C21 93.4(5)
C25 C26 H26A 109.5
C25 C26 H26B 109.5
H26A C26 H26B 109.5
C25 C26 H26C 109.5
H26A C26 H26C 109.5
H26B C26 H26C 109.5
C25 C27 H27A 109.5
C25 C27 H27B 109.5
H27A C27 H27B 109.5
C25 C27 H27C 109.5
H27A C27 H27C 109.5
H27B C27 H27C 109.5
C21 C28 H28A 109.5
C21 C28 H28B 109.5
H28A C28 H28B 109.5
C21 C28 H28C 109.5
H28A C28 H28C 109.5
H28B C28 H28C 109.5
C34 C29 N3 114.4(6)
C34 C29 C30 121.4(7)
N3 C29 C30 124.2(8)
C31 C30 C29 119.2(11)
C31 C30 H30 120.4
C29 C30 H30 120.4
C30 C31 C32 120.4(10)
C30 C31 H31 119.8
C32 C31 H31 119.8
C31 C32 C33 121.3(9)
C31 C32 H32 119.4
C33 C32 H32 119.4
C34 C33 C32 118.9(12)
C34 C33 H33 120.6
C32 C33 H33 120.6
C33 C34 N4 126.7(10)
C33 C34 C29 118.8(8)
N4 C34 C29 114.5(6)
N4 C35 C36 125.1(6)
N4 C35 H35 117.4
C36 C35 H35 117.4
C35 C36 C37 124.2(6)
C35 C36 C41 131.6(6)
C37 C36 C41 104.0(6)
O4 C37 C36 128.9(6)
O4 C37 C38 123.6(5)
C36 C37 C38 107.5(5)
C45 C38 C37 115.8(4)
C45 C38 C39 114.6(7)
C37 C38 C39 104.4(6)
C45 C38 C42 119.1(7)
C37 C38 C42 98.7(5)
C39 C38 C42 101.8(5)
C40 C39 C38 103.5(7)
C40 C39 H39A 111.1
C38 C39 H39A 111.1
C40 C39 H39B 111.1
C38 C39 H39B 111.1
H39A C39 H39B 109.0
C39 C40 C41 103.2(6)
C39 C40 H40A 111.1
C41 C40 H40A 111.1
C39 C40 H40B 111.1
C41 C40 H40B 111.1
H40A C40 H40B 109.1
C42 C41 C36 101.8(5)
C42 C41 C40 101.6(7)
C36 C41 C40 106.5(7)
C42 C41 H41 115.1
C36 C41 H41 115.1
C40 C41 H41 115.1
C41 C42 C44 112.6(6)
C41 C42 C43 113.1(7)
C44 C42 C43 109.9(7)
C41 C42 C38 94.1(6)
C44 C42 C38 112.6(7)
C43 C42 C38 113.8(5)
C42 C43 H43A 109.5
C42 C43 H43B 109.5
H43A C43 H43B 109.5
C42 C43 H43C 109.5
H43A C43 H43C 109.5
H43B C43 H43C 109.5
C42 C44 H44A 109.5
C42 C44 H44B 109.5
H44A C44 H44B 109.5
C42 C44 H44C 109.5
H44A C44 H44C 109.5
H44B C44 H44C 109.5
C38 C45 H45A 109.5
C38 C45 H45B 109.5
H45A C45 H45B 109.5
C38 C45 H45C 109.5
H45A C45 H45C 109.5
H45B C45 H45C 109.5
N3 C46 C47 123.6(5)
N3 C46 H46 118.2
C47 C46 H46 118.2
C46 C47 C48 124.5(6)
C46 C47 C52 129.4(5)
C48 C47 C52 105.8(6)
O3 C48 C47 129.1(6)
O3 C48 C49 124.2(5)
C47 C48 C49 106.8(5)
C56 C49 C48 116.2(4)
C56 C49 C50 112.8(6)
C48 C49 C50 105.2(6)
C56 C49 C53 120.2(6)
C48 C49 C53 99.8(5)
C50 C49 C53 100.3(5)
C51 C50 C49 104.5(5)
C51 C50 H50A 110.9
C49 C50 H50A 110.9
C51 C50 H50B 110.9
C49 C50 H50B 110.9
H50A C50 H50B 108.9
C50 C51 C52 102.9(5)
C50 C51 H51A 111.2
C52 C51 H51A 111.2
C50 C51 H51B 111.2
C52 C51 H51B 111.2
H51A C51 H51B 109.1
C47 C52 C51 106.8(6)
C47 C52 C53 101.3(5)
C51 C52 C53 101.0(6)
C47 C52 H52 115.3
C51 C52 H52 115.3
C53 C52 H52 115.3
C54 C53 C55 107.7(7)
C54 C53 C52 113.3(6)
C55 C53 C52 114.7(6)
C54 C53 C49 112.5(6)
C55 C53 C49 115.0(6)
C52 C53 C49 93.4(5)
C53 C54 H54A 109.5
C53 C54 H54B 109.5
H54A C54 H54B 109.5
C53 C54 H54C 109.5
H54A C54 H54C 109.5
H54B C54 H54C 109.5
C53 C55 H55A 109.5
C53 C55 H55B 109.5
H55A C55 H55B 109.5
C53 C55 H55C 109.5
H55A C55 H55C 109.5
H55B C55 H55C 109.5
C49 C56 H56A 109.5
C49 C56 H56B 109.5
H56A C56 H56B 109.5
C49 C56 H56C 109.5
H56A C56 H56C 109.5
H56B C56 H56C 109.5

loop_
_geom_bond_atom_site_label_1
_geom_bond_atom_site_label_2
_geom_bond_distance
Cu1 O1 1.934(4)
Cu1 N1 1.944(4)
Cu1 O2 1.944(3)
Cu1 N2 1.952(5)
Cu2 N4 1.926(5)
Cu2 O4 1.933(4)
Cu2 N3 1.937(5)
Cu2 O3 1.939(4)
O1 C20 1.273(6)
O2 C9 1.265(6)
O3 C48 1.265(6)
O4 C37 1.272(7)
N1 C18 1.338(9)
N1 C1 1.389(8)
N2 C7 1.332(8)
N2 C6 1.412(8)
N3 C46 1.337(10)
N3 C29 1.411(9)
N4 C35 1.332(10)
N4 C34 1.399(9)
C1 C2 1.374(8)
C1 C6 1.411(9)
C2 C3 1.385(11)
C2 H2 0.9300
C3 C4 1.367(13)
C3 H3 0.9300
C4 C5 1.407(12)
C4 H4 0.9300
C5 C6 1.393(9)
C5 H5 0.9300
C7 C8 1.367(10)
C7 H7 0.9300
C8 C9 1.418(8)
C8 C13 1.505(9)
C9 C10 1.515(8)
C10 C17 1.511(9)
C10 C11 1.550(10)
C10 C14 1.560(8)
C11 C12 1.523(13)
C11 H11A 0.9700
C11 H11B 0.9700
C12 C13 1.585(13)
C12 H12A 0.9700
C12 H12B 0.9700
C13 C14 1.541(11)
C13 H13 0.9800
C14 C15 1.561(13)
C14 C16 1.599(11)
C15 H15A 0.9600
C15 H15B 0.9600
C15 H15C 0.9600
C16 H16A 0.9600
C16 H16B 0.9600
C16 H16C 0.9600
C17 H17A 0.9600
C17 H17B 0.9600
C17 H17C 0.9600
C18 C19 1.348(10)
C18 H18 0.9300
C19 C20 1.404(7)
C19 C24 1.515(9)
C20 C21 1.518(8)
C21 C28 1.539(8)
C21 C25 1.559(7)
C21 C22 1.571(9)
C22 C23 1.554(12)
C22 H22A 0.9700
C22 H22B 0.9700
C23 C24 1.540(14)
C23 H23A 0.9700
C23 H23B 0.9700
C24 C25 1.553(10)
C24 H24 0.9800
C25 C27 1.529(11)
C25 C26 1.535(9)
C26 H26A 0.9600
C26 H26B 0.9600
C26 H26C 0.9600
C27 H27A 0.9600
C27 H27B 0.9600
C27 H27C 0.9600
C28 H28A 0.9600
C28 H28B 0.9600
C28 H28C 0.9600
C29 C34 1.403(12)
C29 C30 1.425(10)
C30 C31 1.347(15)
C30 H30 0.9300
C31 C32 1.405(19)
C31 H31 0.9300
C32 C33 1.409(16)
C32 H32 0.9300
C33 C34 1.397(11)
C33 H33 0.9300
C35 C36 1.367(11)
C35 H35 0.9300
C36 C37 1.416(9)
C36 C41 1.539(10)
C37 C38 1.523(8)
C38 C45 1.518(9)
C38 C39 1.564(9)
C38 C42 1.573(9)
C39 C40 1.519(15)
C39 H39A 0.9700
C39 H39B 0.9700
C40 C41 1.578(14)
C40 H40A 0.9700
C40 H40B 0.9700
C41 C42 1.497(11)
C41 H41 0.9800
C42 C44 1.517(10)
C42 C43 1.521(11)
C43 H43A 0.9600
C43 H43B 0.9600
C43 H43C 0.9600
C44 H44A 0.9600
C44 H44B 0.9600
C44 H44C 0.9600
C45 H45A 0.9600
C45 H45B 0.9600
C45 H45C 0.9600
C46 C47 1.382(10)
C46 H46 0.9300
C47 C48 1.415(7)
C47 C52 1.524(10)
C48 C49 1.524(9)
C49 C56 1.471(8)
C49 C50 1.564(9)
C49 C53 1.569(8)
C50 C51 1.532(10)
C50 H50A 0.9700
C50 H50B 0.9700
C51 C52 1.548(11)
C51 H51A 0.9700
C51 H51B 0.9700
C52 C53 1.551(11)
C52 H52 0.9800
C53 C54 1.531(10)
C53 C55 1.539(10)
C54 H54A 0.9600
C54 H54B 0.9600
C54 H54C 0.9600
C55 H55A 0.9600
C55 H55B 0.9600
C55 H55C 0.9600
C56 H56A 0.9600
C56 H56B 0.9600
C56 H56C 0.9600
